data_7251478
loop_
_publ_author_name
'Alfuth, Jan'
'Chojnacki, Jaros\/law'
'Po\/lo\'nski, Tadeusz'
'Olszewska, Teresa'

_publ_section_title
;
 Structural diversity of supramolecular networks composed of
 2,1,3-chalcogenadiazole silver(i) complexes: the role of chalcogen
 bonding in molecular self--assembly
;
_journal_issue 7
_journal_name_full CrystEngComm
_journal_page_first 1206
_journal_page_last 1214
_journal_paper_doi 10.1039/D5CE00963D
_journal_volume 28
_journal_year 2026
_chemical_formula_moiety 'C16 H16 Ag N4 Se2 +, Cl O4 -'
_chemical_formula_sum 'C16 H16 Ag Cl N4 O4 Se2'
_chemical_formula_weight 629.57
_space_group_crystal_system triclinic
_space_group_IT_number 2
_space_group_name_Hall '-P 1'
_space_group_name_H-M_alt 'P -1'
_atom_sites_solution_hydrogens geom
_atom_sites_solution_primary dual
_atom_sites_solution_secondary difmap
_audit_creation_date 2024-09-17
_audit_creation_method
;
Olex2 1.2
(compiled 2018.05.29 svn.r3508 for OlexSys, GUI svn.r5506)
;
_audit_update_record
;
2025-09-04 deposited with the CCDC.	2026-01-05 downloaded from the CCDC.
;
_cell_angle_alpha 107.42(2)
_cell_angle_beta 98.47(2)
_cell_angle_gamma 93.08(2)
_cell_formula_units_Z 4
_cell_length_a 7.4239(19)
_cell_length_b 13.407(4)
_cell_length_c 20.291(5)
_cell_measurement_reflns_used 4987
_cell_measurement_temperature 120
_cell_measurement_theta_max 25.49
_cell_measurement_theta_min 2.16
_cell_volume 1895.7(9)
_computing_cell_refinement 'X-Area Recipe 1.34.0.0 (STOE, 2019)'
_computing_data_collection 'X-Area WinXpose 2.0.22.0 (STOE, 2016)'
_computing_data_reduction 'X-Area Integrate 1.77.0.0 (STOE, 2019) X-Area X-Red32 1.65.0.0 (STOE, 2018)'
_computing_molecular_graphics 'Olex2 (Dolomanov et al., 2009)'
_computing_publication_material 'Olex2 (Dolomanov et al., 2009)'
_computing_structure_refinement 'ShelXL (Sheldrick, 2015)'
_computing_structure_solution 'ShelXT (Sheldrick, 2015)'
_diffrn_ambient_temperature 120.0
_diffrn_detector_area_resol_mean 6.67
_diffrn_measured_fraction_theta_full 0.998
_diffrn_measured_fraction_theta_max 0.998
_diffrn_measurement_device_type 'STOE IPDS 2T'
_diffrn_measurement_method 'rotation method, \w scans'
_diffrn_radiation_type MoK\a
_diffrn_radiation_wavelength 0.71073
_diffrn_reflns_av_R_equivalents 0.0570
_diffrn_reflns_av_unetI/netI 0.0535
_diffrn_reflns_Laue_measured_fraction_full 0.998
_diffrn_reflns_Laue_measured_fraction_max 0.998
_diffrn_reflns_limit_h_max 8
_diffrn_reflns_limit_h_min -8
_diffrn_reflns_limit_k_max 16
_diffrn_reflns_limit_k_min -16
_diffrn_reflns_limit_l_max 24
_diffrn_reflns_limit_l_min -24
_diffrn_reflns_number 16208
_diffrn_reflns_point_group_measured_fraction_full 0.998
_diffrn_reflns_point_group_measured_fraction_max 0.998
_diffrn_reflns_theta_full 25.200
_diffrn_reflns_theta_max 25.200
_diffrn_reflns_theta_min 2.135
_diffrn_source 'GeniX Mo, 0.05 x 0.05 mm2 microfocus'
_exptl_absorpt_coefficient_mu 5.077
_exptl_absorpt_correction_T_max 0.8849
_exptl_absorpt_correction_T_min 0.4053
_exptl_absorpt_correction_type integration
_exptl_absorpt_process_details
'STOE X-Red32, absorption correction by Gaussian integration, analogous to P. Coppens, "The Evaluation of Absorption and Extinction in Single-Crystal Structure Analysis", published in F. R. Ahmed (Editor), "Crystallographic Computing", Munksgaard, Copenhagen (1970), 255 - 270'
_exptl_crystal_colour colourless
_exptl_crystal_colour_primary colourless
_exptl_crystal_density_diffrn 2.206
_exptl_crystal_density_method 'not measured'
_exptl_crystal_description plate
_exptl_crystal_F_000 1216
_exptl_crystal_size_max 0.21
_exptl_crystal_size_mid 0.15
_exptl_crystal_size_min 0.025
_refine_diff_density_max 2.057
_refine_diff_density_min -1.308
_refine_diff_density_rms 0.266
_refine_ls_extinction_method none
_refine_ls_goodness_of_fit_ref 1.184
_refine_ls_hydrogen_treatment constr
_refine_ls_matrix_type full
_refine_ls_number_parameters 513
_refine_ls_number_reflns 6804
_refine_ls_number_restraints 0
_refine_ls_restrained_S_all 1.184
_refine_ls_R_factor_all 0.1195
_refine_ls_R_factor_gt 0.1006
_refine_ls_shift/su_max 0.000
_refine_ls_shift/su_mean 0.000
_refine_ls_structure_factor_coef Fsqd
_refine_ls_weighting_details 'w=1/[\s^2^(Fo^2^)+(0.0001P)^2^+112.0823P] where P=(Fo^2^+2Fc^2^)/3'
_refine_ls_weighting_scheme calc
_refine_ls_wR_factor_gt 0.2235
_refine_ls_wR_factor_ref 0.2341
_reflns_Friedel_coverage 0.000
_reflns_number_gt 5567
_reflns_number_total 6804
_reflns_threshold_expression 'I > 2\s(I)'
_cod_data_source_file d5ce00963d2.cif
_cod_data_source_block 8
_cod_depositor_comments 'Adding full bibliography for 7251474--7251487.cif.'
_cod_original_cell_volume 1895.6(9)
_cod_database_code 7251478
_shelx_shelxl_version_number 2018/3
_shelx_space_group_comment
;
The symmetry employed for this shelxl refinement is uniquely defined
by the following loop, which should always be used as a source of
symmetry information in preference to the above space-group names.
They are only intended as comments.
;
_shelx_estimated_absorpt_t_max 0.884
_shelx_estimated_absorpt_t_min 0.415
_olex2_refinement_description
;
1. Fixed Uiso
 At 1.2 times of:
  All C(H) groups
 At 1.5 times of:
  All C(H,H,H) groups
2.a Aromatic/amide H refined with riding coordinates:
 C5(H5), C6(H6), C13(H13), C14(H14), C21(H21), C22(H22), C29(H29), C30(H30)
2.b Idealised Me refined as rotating group:
 C7(H7A,H7B,H7C), C8(H8A,H8B,H8C), C15(H15A,H15B,H15C), C16(H16A,H16B,H16C),
 C23(H23A,H23B,H23C), C24(H24A,H24B,H24C), C31(H31A,H31B,H31C), C32(H32A,H32B,
 H32C)
;
_olex2_submission_special_instructions 'No special instructions were received'

loop_
_space_group_symop_operation_xyz
'x, y, z'
'-x, -y, -z'

loop_
_atom_site_label
_atom_site_type_symbol
_atom_site_fract_x
_atom_site_fract_y
_atom_site_fract_z
_atom_site_U_iso_or_equiv
_atom_site_adp_type
_atom_site_occupancy
_atom_site_site_symmetry_order
_atom_site_calc_flag
_atom_site_refinement_flags_posn
_atom_site_refinement_flags_adp
_atom_site_refinement_flags_occupancy
_atom_site_disorder_assembly
_atom_site_disorder_group
Ag1 Ag 0.75485(19) 0.42140(11) 0.54712(7) 0.0362(4) Uani 1 1 d . . . . .
Se1 Se 0.7539(2) 0.32838(15) 0.36743(9) 0.0331(4) Uani 1 1 d . . . . .
Se2 Se 0.7625(2) 0.64381(14) 0.69095(9) 0.0325(4) Uani 1 1 d . . . . .
N1 N 0.7493(19) 0.3003(12) 0.4484(7) 0.033(3) Uani 1 1 d . . . . .
N2 N 0.793(2) 0.1970(13) 0.3219(8) 0.040(4) Uani 1 1 d . . . . .
N3 N 0.8087(18) 0.5103(11) 0.6585(7) 0.031(3) Uani 1 1 d . . . . .
N4 N 0.790(2) 0.6423(12) 0.7801(7) 0.034(3) Uani 1 1 d . . . . .
C1 C 0.772(2) 0.1989(14) 0.4366(9) 0.031(4) Uani 1 1 d . . . . .
C2 C 0.796(2) 0.1411(15) 0.3669(9) 0.035(4) Uani 1 1 d . . . . .
C3 C 0.817(3) 0.0303(16) 0.3481(10) 0.040(5) Uani 1 1 d . . . . .
C4 C 0.811(2) -0.0161(15) 0.3979(9) 0.034(4) Uani 1 1 d . . . . .
C5 C 0.787(2) 0.0422(16) 0.4678(10) 0.039(4) Uani 1 1 d . . . . .
H5 H 0.784934 0.006014 0.501423 0.047 Uiso 1 1 calc R . . . .
C6 C 0.767(2) 0.1446(15) 0.4872(9) 0.037(4) Uani 1 1 d . . . . .
H6 H 0.749168 0.180496 0.533497 0.044 Uiso 1 1 calc R . . . .
C7 C 0.838(3) -0.0235(15) 0.2742(9) 0.040(4) Uani 1 1 d . . . . .
H7A H 0.732459 -0.014317 0.242254 0.060 Uiso 1 1 calc GR . . . .
H7B H 0.845565 -0.098580 0.267357 0.060 Uiso 1 1 calc GR . . . .
H7C H 0.950371 0.007156 0.264554 0.060 Uiso 1 1 calc GR . . . .
C8 C 0.826(3) -0.1340(16) 0.3819(11) 0.043(5) Uani 1 1 d . . . . .
H8A H 0.738365 -0.172605 0.339533 0.065 Uiso 1 1 calc GR . . . .
H8B H 0.797689 -0.156167 0.421469 0.065 Uiso 1 1 calc GR . . . .
H8C H 0.950234 -0.148951 0.374512 0.065 Uiso 1 1 calc GR . . . .
C9 C 0.844(2) 0.4741(15) 0.7116(9) 0.035(4) Uani 1 1 d . . . . .
C10 C 0.831(2) 0.5455(15) 0.7791(10) 0.034(4) Uani 1 1 d . . . . .
C11 C 0.858(2) 0.5153(14) 0.8418(9) 0.031(4) Uani 1 1 d . . . . .
C12 C 0.902(2) 0.4174(15) 0.8359(9) 0.034(4) Uani 1 1 d . . . . .
C13 C 0.920(2) 0.3444(14) 0.7693(9) 0.034(4) Uani 1 1 d . . . . .
H13 H 0.953916 0.276402 0.767611 0.041 Uiso 1 1 calc R . . . .
C14 C 0.891(2) 0.3706(14) 0.7070(9) 0.036(4) Uani 1 1 d . . . . .
H14 H 0.901155 0.321301 0.663373 0.043 Uiso 1 1 calc R . . . .
C15 C 0.836(2) 0.5927(15) 0.9090(9) 0.036(4) Uani 1 1 d . . . . .
H15A H 0.946063 0.642573 0.927626 0.054 Uiso 1 1 calc GR . . . .
H15B H 0.816257 0.555728 0.942810 0.054 Uiso 1 1 calc GR . . . .
H15C H 0.729755 0.630728 0.901038 0.054 Uiso 1 1 calc GR . . . .
C16 C 0.936(3) 0.3789(16) 0.8979(9) 0.042(5) Uani 1 1 d . . . . .
H16A H 1.053799 0.412638 0.926920 0.063 Uiso 1 1 calc GR . . . .
H16B H 0.939577 0.302559 0.881947 0.063 Uiso 1 1 calc GR . . . .
H16C H 0.837947 0.396286 0.925443 0.063 Uiso 1 1 calc GR . . . .
Ag2 Ag 0.71181(19) 1.07440(11) 0.99804(7) 0.0351(4) Uani 1 1 d . . . . .
Se3 Se 0.7237(2) 0.84236(14) 0.86228(9) 0.0323(4) Uani 1 1 d . . . . .
N5 N 0.6766(19) 0.9775(12) 0.8899(8) 0.032(3) Uani 1 1 d . . . . .
N6 N 0.714(2) 0.8412(13) 0.7740(8) 0.037(4) Uani 1 1 d . . . . .
C17 C 0.662(2) 1.0118(15) 0.8328(9) 0.031(4) Uani 1 1 d . . . . .
C18 C 0.682(2) 0.9355(13) 0.7698(8) 0.029(4) Uani 1 1 d . . . . .
C19 C 0.674(2) 0.9601(14) 0.7063(9) 0.032(4) Uani 1 1 d . . . . .
C20 C 0.648(2) 1.0633(15) 0.7087(9) 0.034(4) Uani 1 1 d . . . . .
C21 C 0.624(2) 1.1383(15) 0.7747(10) 0.038(4) Uani 1 1 d . . . . .
H21 H 0.601965 1.207724 0.775296 0.046 Uiso 1 1 calc R . . . .
C22 C 0.630(2) 1.1143(15) 0.8356(10) 0.037(4) Uani 1 1 d . . . . .
H22 H 0.613130 1.164930 0.877854 0.044 Uiso 1 1 calc R . . . .
C23 C 0.699(3) 0.8764(15) 0.6398(10) 0.038(4) Uani 1 1 d . . . . .
H23A H 0.821091 0.852537 0.646457 0.057 Uiso 1 1 calc GR . . . .
H23B H 0.687053 0.905805 0.600755 0.057 Uiso 1 1 calc GR . . . .
H23C H 0.605748 0.816704 0.629165 0.057 Uiso 1 1 calc GR . . . .
C24 C 0.649(3) 1.1005(15) 0.6464(10) 0.042(5) Uani 1 1 d . . . . .
H24A H 0.770388 1.096253 0.632883 0.062 Uiso 1 1 calc GR . . . .
H24B H 0.619832 1.173579 0.658100 0.062 Uiso 1 1 calc GR . . . .
H24C H 0.557234 1.056269 0.607330 0.062 Uiso 1 1 calc GR . . . .
Se4 Se 0.7721(2) 1.17815(14) 1.18167(9) 0.0316(4) Uani 1 1 d . . . . .
N7 N 0.736(2) 1.1987(12) 1.0976(7) 0.034(3) Uani 1 1 d . . . . .
N8 N 0.732(2) 1.3109(12) 1.2245(7) 0.033(3) Uani 1 1 d . . . . .
C25 C 0.703(2) 1.2976(14) 1.1053(9) 0.031(4) Uani 1 1 d . . . . .
C26 C 0.699(2) 1.3595(14) 1.1759(9) 0.031(4) Uani 1 1 d . . . . .
C27 C 0.662(2) 1.4661(13) 1.1933(9) 0.030(4) Uani 1 1 d . . . . .
C28 C 0.638(2) 1.5086(14) 1.1401(9) 0.034(4) Uani 1 1 d . . . . .
C29 C 0.645(2) 1.4427(15) 1.0677(10) 0.037(4) Uani 1 1 d . . . . .
H29 H 0.629148 1.474342 1.031430 0.045 Uiso 1 1 calc R . . . .
C30 C 0.673(3) 1.3416(16) 1.0505(9) 0.038(4) Uani 1 1 d . . . . .
H30 H 0.673691 1.301044 1.003239 0.046 Uiso 1 1 calc R . . . .
C31 C 0.648(3) 1.5275(15) 1.2676(9) 0.039(4) Uani 1 1 d . . . . .
H31A H 0.594306 1.480568 1.290069 0.058 Uiso 1 1 calc GR . . . .
H31B H 0.569653 1.584045 1.267201 0.058 Uiso 1 1 calc GR . . . .
H31C H 0.770067 1.557868 1.293802 0.058 Uiso 1 1 calc GR . . . .
C32 C 0.596(3) 1.6197(14) 1.1487(10) 0.041(4) Uani 1 1 d . . . . .
H32A H 0.491476 1.633992 1.173448 0.061 Uiso 1 1 calc GR . . . .
H32B H 0.565188 1.629174 1.102423 0.061 Uiso 1 1 calc GR . . . .
H32C H 0.702705 1.668373 1.175796 0.061 Uiso 1 1 calc GR . . . .
Cl1 Cl 0.7273(6) 0.6279(4) 0.4725(2) 0.0381(10) Uani 1 1 d . . . . .
O1 O 0.623(2) 0.5296(12) 0.4448(7) 0.055(4) Uani 1 1 d . . . . .
O2 O 0.8704(17) 0.6332(13) 0.4345(7) 0.049(4) Uani 1 1 d . . . . .
O3 O 0.801(2) 0.6417(14) 0.5447(6) 0.060(4) Uani 1 1 d . . . . .
O4 O 0.605(2) 0.7053(12) 0.4701(8) 0.052(4) Uani 1 1 d . . . . .
Cl2 Cl 0.8257(6) 0.8728(4) 1.0612(2) 0.0348(10) Uani 1 1 d . . . . .
O5 O 0.9742(17) 0.8268(11) 1.0301(7) 0.044(3) Uani 1 1 d . . . . .
O6 O 0.6708(19) 0.8668(12) 1.0065(7) 0.049(4) Uani 1 1 d . . . . .
O7 O 0.883(2) 0.9827(11) 1.0994(8) 0.051(4) Uani 1 1 d . . . . .
O8 O 0.771(2) 0.8191(12) 1.1078(8) 0.060(4) Uani 1 1 d . . . . .

loop_
_atom_site_aniso_label
_atom_site_aniso_U_11
_atom_site_aniso_U_22
_atom_site_aniso_U_33
_atom_site_aniso_U_23
_atom_site_aniso_U_13
_atom_site_aniso_U_12
Ag1 0.0384(8) 0.0438(8) 0.0231(7) 0.0022(6) 0.0105(6) 0.0098(6)
Se1 0.0317(9) 0.0410(10) 0.0252(9) 0.0046(8) 0.0103(7) 0.0103(8)
Se2 0.0326(10) 0.0389(10) 0.0253(9) 0.0050(7) 0.0102(7) 0.0110(8)
N1 0.021(7) 0.038(9) 0.029(8) -0.003(6) 0.001(6) -0.001(6)
N2 0.040(9) 0.049(10) 0.025(8) -0.002(7) 0.017(7) 0.012(7)
N3 0.021(7) 0.036(8) 0.029(8) -0.002(6) 0.011(6) 0.011(6)
N4 0.037(9) 0.039(9) 0.023(7) 0.002(6) 0.011(6) 0.006(7)
C1 0.021(8) 0.044(11) 0.027(9) 0.008(8) 0.009(7) 0.005(7)
C2 0.032(10) 0.044(11) 0.029(9) 0.011(8) 0.003(7) 0.007(8)
C3 0.034(10) 0.053(12) 0.028(9) 0.003(9) 0.003(8) 0.013(9)
C4 0.024(9) 0.044(11) 0.034(10) 0.011(8) 0.000(7) 0.010(8)
C5 0.024(9) 0.053(12) 0.035(10) 0.010(9) -0.001(7) 0.006(8)
C6 0.038(10) 0.050(12) 0.017(8) 0.002(8) 0.003(7) 0.010(8)
C7 0.044(11) 0.042(11) 0.027(9) 0.004(8) 0.000(8) 0.001(9)
C8 0.043(12) 0.045(11) 0.041(11) 0.009(9) 0.013(9) 0.007(9)
C9 0.036(10) 0.042(11) 0.026(9) 0.006(8) 0.011(7) 0.008(8)
C10 0.024(9) 0.041(10) 0.037(10) 0.005(8) 0.010(7) 0.012(8)
C11 0.035(10) 0.032(9) 0.023(9) 0.004(7) 0.004(7) 0.011(7)
C12 0.021(9) 0.046(11) 0.028(9) 0.006(8) 0.003(7) -0.003(7)
C13 0.038(10) 0.027(9) 0.030(9) -0.002(7) 0.008(8) 0.003(7)
C14 0.039(10) 0.035(10) 0.028(9) -0.001(8) 0.004(8) 0.011(8)
C15 0.032(10) 0.046(11) 0.033(10) 0.007(8) 0.020(8) 0.011(8)
C16 0.048(12) 0.051(12) 0.025(9) 0.006(8) 0.011(8) 0.008(9)
Ag2 0.0398(8) 0.0399(8) 0.0218(7) 0.0009(6) 0.0096(5) 0.0098(6)
Se3 0.0309(9) 0.0385(10) 0.0241(9) 0.0014(7) 0.0087(7) 0.0098(7)
N5 0.025(8) 0.037(8) 0.033(8) 0.010(7) 0.010(6) 0.003(6)
N6 0.026(8) 0.049(10) 0.028(8) -0.001(7) 0.004(6) 0.006(7)
C17 0.015(8) 0.050(11) 0.030(9) 0.011(8) 0.012(7) 0.012(7)
C18 0.028(9) 0.025(9) 0.024(8) -0.008(7) 0.010(7) -0.008(7)
C19 0.028(9) 0.034(10) 0.029(9) -0.001(7) 0.012(7) 0.005(7)
C20 0.022(9) 0.051(11) 0.024(9) 0.001(8) 0.006(7) 0.001(8)
C21 0.033(10) 0.033(10) 0.044(11) 0.002(8) 0.009(8) 0.009(8)
C22 0.032(10) 0.046(11) 0.033(10) 0.007(8) 0.014(8) 0.008(8)
C23 0.033(10) 0.039(10) 0.039(11) 0.005(8) 0.008(8) 0.010(8)
C24 0.051(12) 0.038(11) 0.034(10) 0.004(8) 0.014(9) 0.014(9)
Se4 0.0317(9) 0.0391(10) 0.0225(8) 0.0039(7) 0.0095(7) 0.0104(7)
N7 0.032(8) 0.042(9) 0.025(7) 0.003(7) 0.010(6) 0.002(7)
N8 0.034(8) 0.041(9) 0.021(7) 0.003(6) 0.010(6) 0.012(7)
C25 0.036(10) 0.037(10) 0.022(8) 0.008(7) 0.010(7) 0.015(8)
C26 0.022(8) 0.040(10) 0.030(9) 0.004(8) 0.015(7) 0.009(7)
C27 0.023(9) 0.031(9) 0.035(10) 0.001(7) 0.016(7) 0.010(7)
C28 0.034(10) 0.032(9) 0.031(9) 0.000(8) 0.003(7) 0.011(7)
C29 0.028(10) 0.048(12) 0.030(9) 0.003(8) 0.009(7) 0.001(8)
C30 0.039(11) 0.050(12) 0.023(9) 0.002(8) 0.016(8) 0.014(9)
C31 0.041(11) 0.044(11) 0.024(9) -0.002(8) 0.004(8) 0.011(9)
C32 0.044(11) 0.032(10) 0.043(11) 0.002(8) 0.014(9) 0.011(8)
Cl1 0.038(2) 0.048(3) 0.029(2) 0.007(2) 0.0145(18) 0.014(2)
O1 0.064(10) 0.065(10) 0.026(7) 0.000(7) 0.009(7) 0.003(8)
O2 0.028(7) 0.081(11) 0.034(7) 0.011(7) 0.010(6) 0.010(7)
O3 0.065(10) 0.096(13) 0.013(6) 0.006(7) 0.007(6) 0.014(9)
O4 0.053(9) 0.060(9) 0.053(9) 0.023(8) 0.025(7) 0.027(7)
Cl2 0.033(2) 0.040(2) 0.030(2) 0.0043(18) 0.0118(18) 0.0104(18)
O5 0.026(7) 0.063(9) 0.037(7) 0.001(6) 0.018(6) 0.008(6)
O6 0.043(8) 0.066(10) 0.024(7) -0.001(6) -0.010(6) 0.012(7)
O7 0.059(10) 0.040(8) 0.052(9) 0.006(7) 0.013(7) 0.008(7)
O8 0.092(12) 0.058(10) 0.043(9) 0.020(7) 0.040(8) 0.026(9)

loop_
_atom_type_symbol
_atom_type_description
_atom_type_scat_dispersion_real
_atom_type_scat_dispersion_imag
_atom_type_scat_source
C C 0.0033 0.0016 'International Tables Vol C Tables 4.2.6.8 and 6.1.1.4'
H H 0.0000 0.0000 'International Tables Vol C Tables 4.2.6.8 and 6.1.1.4'
Ag Ag -0.8971 1.1015 'International Tables Vol C Tables 4.2.6.8 and 6.1.1.4'
Cl Cl 0.1484 0.1585 'International Tables Vol C Tables 4.2.6.8 and 6.1.1.4'
N N 0.0061 0.0033 'International Tables Vol C Tables 4.2.6.8 and 6.1.1.4'
O O 0.0106 0.0060 'International Tables Vol C Tables 4.2.6.8 and 6.1.1.4'
Se Se -0.0929 2.2259 'International Tables Vol C Tables 4.2.6.8 and 6.1.1.4'

loop_
_geom_angle_atom_site_label_1
_geom_angle_atom_site_label_2
_geom_angle_atom_site_label_3
_geom_angle
_geom_angle_site_symmetry_1
_geom_angle_site_symmetry_3
_geom_angle_publ_flag
N1 Ag1 N3 162.5(6) . . ?
N2 Se1 N1 93.1(7) . . ?
N3 Se2 N4 93.1(7) . . ?
Se1 N1 Ag1 122.9(8) . . ?
C1 N1 Ag1 128.9(12) . . ?
C1 N1 Se1 107.4(11) . . ?
C2 N2 Se1 107.8(12) . . ?
Se2 N3 Ag1 122.6(8) . . ?
C9 N3 Ag1 127.8(12) . . ?
C9 N3 Se2 108.4(11) . . ?
C10 N4 Se2 106.6(11) . . ?
N1 C1 C2 116.4(16) . . ?
N1 C1 C6 124.6(16) . . ?
C6 C1 C2 118.9(16) . . ?
N2 C2 C1 115.3(16) . . ?
N2 C2 C3 123.7(16) . . ?
C1 C2 C3 121.0(16) . . ?
C2 C3 C7 117.1(17) . . ?
C4 C3 C2 117.2(17) . . ?
C4 C3 C7 125.6(19) . . ?
C3 C4 C5 121.6(18) . . ?
C3 C4 C8 120.9(17) . . ?
C5 C4 C8 117.5(17) . . ?
C4 C5 H5 118.5 . . ?
C6 C5 C4 122.9(18) . . ?
C6 C5 H5 118.5 . . ?
C1 C6 H6 120.8 . . ?
C5 C6 C1 118.3(16) . . ?
C5 C6 H6 120.8 . . ?
C3 C7 H7A 109.5 . . ?
C3 C7 H7B 109.5 . . ?
C3 C7 H7C 109.5 . . ?
H7A C7 H7B 109.5 . . ?
H7A C7 H7C 109.5 . . ?
H7B C7 H7C 109.5 . . ?
C4 C8 H8A 109.5 . . ?
C4 C8 H8B 109.5 . . ?
C4 C8 H8C 109.5 . . ?
H8A C8 H8B 109.5 . . ?
H8A C8 H8C 109.5 . . ?
H8B C8 H8C 109.5 . . ?
N3 C9 C10 115.9(16) . . ?
N3 C9 C14 125.2(16) . . ?
C14 C9 C10 118.9(16) . . ?
N4 C10 C9 115.9(16) . . ?
N4 C10 C11 121.9(16) . . ?
C11 C10 C9 122.2(16) . . ?
C10 C11 C15 118.8(16) . . ?
C12 C11 C10 117.7(16) . . ?
C12 C11 C15 123.5(16) . . ?
C11 C12 C13 121.6(17) . . ?
C11 C12 C16 121.9(16) . . ?
C13 C12 C16 116.5(17) . . ?
C12 C13 H13 118.9 . . ?
C14 C13 C12 122.1(17) . . ?
C14 C13 H13 118.9 . . ?
C9 C14 H14 121.3 . . ?
C13 C14 C9 117.5(16) . . ?
C13 C14 H14 121.3 . . ?
C11 C15 H15A 109.5 . . ?
C11 C15 H15B 109.5 . . ?
C11 C15 H15C 109.5 . . ?
H15A C15 H15B 109.5 . . ?
H15A C15 H15C 109.5 . . ?
H15B C15 H15C 109.5 . . ?
C12 C16 H16A 109.5 . . ?
C12 C16 H16B 109.5 . . ?
C12 C16 H16C 109.5 . . ?
H16A C16 H16B 109.5 . . ?
H16A C16 H16C 109.5 . . ?
H16B C16 H16C 109.5 . . ?
N5 Ag2 N7 167.9(6) . . ?
N6 Se3 N5 92.0(7) . . ?
Se3 N5 Ag2 124.1(8) . . ?
C17 N5 Ag2 126.4(12) . . ?
C17 N5 Se3 107.6(11) . . ?
C18 N6 Se3 109.1(11) . . ?
N5 C17 C18 115.0(16) . . ?
N5 C17 C22 123.0(16) . . ?
C22 C17 C18 122.0(16) . . ?
N6 C18 C17 116.3(16) . . ?
N6 C18 C19 122.2(15) . . ?
C17 C18 C19 121.5(16) . . ?
C18 C19 C23 120.0(16) . . ?
C20 C19 C18 117.3(15) . . ?
C20 C19 C23 122.7(16) . . ?
C19 C20 C21 119.0(17) . . ?
C19 C20 C24 122.3(15) . . ?
C21 C20 C24 118.6(17) . . ?
C20 C21 H21 118.2 . . ?
C22 C21 C20 123.6(18) . . ?
C22 C21 H21 118.2 . . ?
C17 C22 H22 121.7 . . ?
C21 C22 C17 116.6(17) . . ?
C21 C22 H22 121.7 . . ?
C19 C23 H23A 109.5 . . ?
C19 C23 H23B 109.5 . . ?
C19 C23 H23C 109.5 . . ?
H23A C23 H23B 109.5 . . ?
H23A C23 H23C 109.5 . . ?
H23B C23 H23C 109.5 . . ?
C20 C24 H24A 109.5 . . ?
C20 C24 H24B 109.5 . . ?
C20 C24 H24C 109.5 . . ?
H24A C24 H24B 109.5 . . ?
H24A C24 H24C 109.5 . . ?
H24B C24 H24C 109.5 . . ?
N7 Se4 N8 91.6(7) . . ?
Se4 N7 Ag2 124.4(8) . . ?
C25 N7 Ag2 125.4(12) . . ?
C25 N7 Se4 109.6(11) . . ?
C26 N8 Se4 108.3(11) . . ?
N7 C25 C26 114.5(15) . . ?
N7 C25 C30 124.9(16) . . ?
C30 C25 C26 120.7(16) . . ?
N8 C26 C25 116.1(15) . . ?
N8 C26 C27 122.0(15) . . ?
C27 C26 C25 121.9(16) . . ?
C26 C27 C31 120.7(16) . . ?
C28 C27 C26 116.9(15) . . ?
C28 C27 C31 122.3(16) . . ?
C27 C28 C29 119.7(16) . . ?
C27 C28 C32 124.2(16) . . ?
C29 C28 C32 116.1(17) . . ?
C28 C29 H29 118.1 . . ?
C30 C29 C28 123.8(18) . . ?
C30 C29 H29 118.1 . . ?
C25 C30 H30 121.5 . . ?
C29 C30 C25 116.9(16) . . ?
C29 C30 H30 121.5 . . ?
C27 C31 H31A 109.5 . . ?
C27 C31 H31B 109.5 . . ?
C27 C31 H31C 109.5 . . ?
H31A C31 H31B 109.5 . . ?
H31A C31 H31C 109.5 . . ?
H31B C31 H31C 109.5 . . ?
C28 C32 H32A 109.5 . . ?
C28 C32 H32B 109.5 . . ?
C28 C32 H32C 109.5 . . ?
H32A C32 H32B 109.5 . . ?
H32A C32 H32C 109.5 . . ?
H32B C32 H32C 109.5 . . ?
O1 Cl1 O2 110.6(9) . . ?
O1 Cl1 O3 108.0(10) . . ?
O1 Cl1 O4 107.0(10) . . ?
O2 Cl1 O3 110.2(9) . . ?
O2 Cl1 O4 112.3(9) . . ?
O4 Cl1 O3 108.6(9) . . ?
O5 Cl2 O6 109.6(8) . . ?
O5 Cl2 O7 108.7(9) . . ?
O5 Cl2 O8 110.7(9) . . ?
O7 Cl2 O6 108.4(9) . . ?
O8 Cl2 O6 109.3(10) . . ?
O8 Cl2 O7 110.1(9) . . ?

loop_
_geom_bond_atom_site_label_1
_geom_bond_atom_site_label_2
_geom_bond_distance
_geom_bond_site_symmetry_2
_geom_bond_publ_flag
Ag1 N1 2.161(14) . ?
Ag1 N3 2.180(14) . ?
Se1 N1 1.796(15) . ?
Se1 N2 1.789(15) . ?
Se2 N3 1.784(14) . ?
Se2 N4 1.796(14) . ?
N1 C1 1.33(2) . ?
N2 C2 1.34(2) . ?
N3 C9 1.31(2) . ?
N4 C10 1.35(2) . ?
C1 C2 1.44(2) . ?
C1 C6 1.43(3) . ?
C2 C3 1.44(3) . ?
C3 C4 1.34(3) . ?
C3 C7 1.49(2) . ?
C4 C5 1.44(3) . ?
C4 C8 1.53(3) . ?
C5 H5 0.9500 . ?
C5 C6 1.33(3) . ?
C6 H6 0.9500 . ?
C7 H7A 0.9800 . ?
C7 H7B 0.9800 . ?
C7 H7C 0.9800 . ?
C8 H8A 0.9800 . ?
C8 H8B 0.9800 . ?
C8 H8C 0.9800 . ?
C9 C10 1.44(2) . ?
C9 C14 1.43(3) . ?
C10 C11 1.44(3) . ?
C11 C12 1.34(3) . ?
C11 C15 1.49(2) . ?
C12 C13 1.44(2) . ?
C12 C16 1.49(3) . ?
C13 H13 0.9500 . ?
C13 C14 1.40(3) . ?
C14 H14 0.9500 . ?
C15 H15A 0.9800 . ?
C15 H15B 0.9800 . ?
C15 H15C 0.9800 . ?
C16 H16A 0.9800 . ?
C16 H16B 0.9800 . ?
C16 H16C 0.9800 . ?
Ag2 N5 2.158(15) . ?
Ag2 N7 2.176(14) . ?
Se3 N5 1.799(15) . ?
Se3 N6 1.776(15) . ?
N5 C17 1.36(2) . ?
N6 C18 1.32(2) . ?
C17 C18 1.41(2) . ?
C17 C22 1.39(3) . ?
C18 C19 1.42(2) . ?
C19 C20 1.39(3) . ?
C19 C23 1.52(2) . ?
C20 C21 1.46(2) . ?
C20 C24 1.49(3) . ?
C21 H21 0.9500 . ?
C21 C22 1.36(3) . ?
C22 H22 0.9500 . ?
C23 H23A 0.9800 . ?
C23 H23B 0.9800 . ?
C23 H23C 0.9800 . ?
C24 H24A 0.9800 . ?
C24 H24B 0.9800 . ?
C24 H24C 0.9800 . ?
Se4 N7 1.792(15) . ?
Se4 N8 1.794(14) . ?
N7 C25 1.33(2) . ?
N8 C26 1.34(2) . ?
C25 C26 1.43(2) . ?
C25 C30 1.40(2) . ?
C26 C27 1.42(2) . ?
C27 C28 1.36(3) . ?
C27 C31 1.51(2) . ?
C28 C29 1.48(2) . ?
C28 C32 1.50(2) . ?
C29 H29 0.9500 . ?
C29 C30 1.33(3) . ?
C30 H30 0.9500 . ?
C31 H31A 0.9800 . ?
C31 H31B 0.9800 . ?
C31 H31C 0.9800 . ?
C32 H32A 0.9800 . ?
C32 H32B 0.9800 . ?
C32 H32C 0.9800 . ?
Cl1 O1 1.404(16) . ?
Cl1 O2 1.412(13) . ?
Cl1 O3 1.440(14) . ?
Cl1 O4 1.420(14) . ?
Cl2 O5 1.429(12) . ?
Cl2 O6 1.457(13) . ?
Cl2 O7 1.451(15) . ?
Cl2 O8 1.437(15) . ?
